data_7041488
loop_
_publ_author_name
'Behlen, Michael J.'
'Zhou, You-Yun'
'Steiman, Talia J.'
'Pal, Sudipta'
'Hartline, Douglas R.'
'Zeller, Matthias'
'Uyeda, Christopher'

_publ_section_title
;
 Dinuclear oxidative addition reactions using an isostructural series of
 Ni2, Co2, and Fe2 complexes.
;
_journal_issue 17
_journal_name_full 'Dalton transactions (Cambridge, England : 2003)'
_journal_page_first 5493
_journal_page_last 5497
_journal_paper_doi 10.1039/c6dt04465d
_journal_volume 46
_journal_year 2017
_chemical_formula_sum 'C40 H52 Cl3 Co2 N4 O'
_chemical_formula_weight 829.06
_space_group_crystal_system monoclinic
_space_group_IT_number 14
_space_group_name_Hall '-P 2ybc'
_space_group_name_H-M_alt 'P 1 21/c 1'
_symmetry_space_group_name_Hall '-P 2ybc'
_symmetry_space_group_name_H-M 'P 1 21/c 1'
_atom_sites_solution_hydrogens geom
_atom_sites_solution_primary direct
_atom_sites_solution_secondary difmap
_audit_creation_method SHELXL-2014/7
_audit_update_record
;
2016-11-23 deposited with the CCDC.
2016-12-14 downloaded from the CCDC.
;
_cell_angle_alpha 90
_cell_angle_beta 112.992(2)
_cell_angle_gamma 90
_cell_formula_units_Z 4
_cell_length_a 15.3397(4)
_cell_length_b 16.7127(8)
_cell_length_c 17.2810(6)
_cell_measurement_reflns_used 34879
_cell_measurement_temperature 100(2)
_cell_measurement_theta_max 68.241
_cell_measurement_theta_min 5.293
_cell_volume 4078.3(3)
_computing_cell_refinement 'HKL3000 (Otwinowski & Minor, 1997)'
_computing_data_collection 'CrystalClear-SM Expert 2.1 b32 (Rigaku, 2014)'
_computing_data_reduction 'HKL3000 (Otwinowski & Minor, 1997)'
_computing_structure_refinement
;  
SHELXL-2014/7 (Sheldrick, 2014), 
SHELXLE Rev794 (H\"ubschle et al., 2011)
;
_computing_structure_solution 'SHELXS-97 (Sheldrick, 2008)'
_diffrn_ambient_temperature 100(2)
_diffrn_measured_fraction_theta_full 0.978
_diffrn_measured_fraction_theta_max 0.976
_diffrn_measurement_device_type 'Rigaku Rapid II curved image plate diffractometer'
_diffrn_measurement_method 'omega scans'
_diffrn_radiation_monochromator 'laterally graded multilayer (Goebel) mirror'
_diffrn_radiation_type CuK\a
_diffrn_radiation_wavelength 1.54178
_diffrn_reflns_av_R_equivalents 0.1787
_diffrn_reflns_av_unetI/netI 0.1042
_diffrn_reflns_Laue_measured_fraction_full 0.978
_diffrn_reflns_Laue_measured_fraction_max 0.976
_diffrn_reflns_limit_h_max 18
_diffrn_reflns_limit_h_min -18
_diffrn_reflns_limit_k_max 20
_diffrn_reflns_limit_k_min -20
_diffrn_reflns_limit_l_max 20
_diffrn_reflns_limit_l_min -20
_diffrn_reflns_number 34879
_diffrn_reflns_point_group_measured_fraction_full 0.978
_diffrn_reflns_point_group_measured_fraction_max 0.976
_diffrn_reflns_theta_full 67.679
_diffrn_reflns_theta_max 68.241
_diffrn_reflns_theta_min 5.293
_diffrn_source 'microfocus X-ray tube'
_exptl_absorpt_coefficient_mu 8.449
_exptl_absorpt_correction_T_max 0.270
_exptl_absorpt_correction_T_min 0.226
_exptl_absorpt_correction_type multi-scan
_exptl_absorpt_process_details 'SCALEPACK (Otwinowski & Minor, 1997)'
_exptl_crystal_colour black
_exptl_crystal_density_diffrn 1.350
_exptl_crystal_description block
_exptl_crystal_F_000 1732
_exptl_crystal_size_max 0.310
_exptl_crystal_size_mid 0.270
_exptl_crystal_size_min 0.210
_refine_diff_density_max 0.910
_refine_diff_density_min -0.776
_refine_diff_density_rms 0.099
_refine_ls_extinction_method none
_refine_ls_goodness_of_fit_ref 1.034
_refine_ls_hydrogen_treatment constr
_refine_ls_matrix_type full
_refine_ls_number_parameters 461
_refine_ls_number_reflns 7300
_refine_ls_number_restraints 0
_refine_ls_restrained_S_all 1.034
_refine_ls_R_factor_all 0.0845
_refine_ls_R_factor_gt 0.0683
_refine_ls_shift/su_max 0.000
_refine_ls_shift/su_mean 0.000
_refine_ls_structure_factor_coef Fsqd
_refine_ls_weighting_details 'w=1/[\s^2^(Fo^2^)+(0.0356P)^2^+11.0238P] where P=(Fo^2^+2Fc^2^)/3'
_refine_ls_weighting_scheme calc
_refine_ls_wR_factor_gt 0.1468
_refine_ls_wR_factor_ref 0.1581
_reflns_Friedel_coverage 0.000
_reflns_number_gt 5970
_reflns_number_total 7300
_reflns_threshold_expression 'I > 2\s(I)'
_cod_data_source_file c6dt04465d2.cif
_cod_data_source_block 3
_cod_depositor_comments 'Adding full bibliography for 7041484--7041490.cif.'
_cod_database_code 7041488
_shelx_shelxl_version_number 2014/7
_shelx_space_group_comment
;
The symmetry employed for this shelxl refinement is uniquely defined
by the following loop, which should always be used as a source of
symmetry information in preference to the above space-group names.
They are only intended as comments.
;
_shelx_estimated_absorpt_t_min 0.179
_shelx_estimated_absorpt_t_max 0.270

loop_
_space_group_symop_operation_xyz
'x, y, z'
'-x, y+1/2, -z+1/2'
'-x, -y, -z'
'x, -y-1/2, z-1/2'

loop_
_atom_site_label
_atom_site_type_symbol
_atom_site_fract_x
_atom_site_fract_y
_atom_site_fract_z
_atom_site_U_iso_or_equiv
_atom_site_adp_type
_atom_site_occupancy
_atom_site_site_symmetry_order
_atom_site_calc_flag
_atom_site_refinement_flags_posn
_atom_site_refinement_flags_adp
C1 C 0.5365(3) 0.6601(3) 0.2743(3) 0.0274(11) Uani 1 1 d . .
H1A H 0.5907 0.6270 0.2778 0.041 Uiso 1 1 calc R U
H1B H 0.5533 0.6915 0.3261 0.041 Uiso 1 1 calc R U
H1C H 0.5199 0.6964 0.2261 0.041 Uiso 1 1 calc R U
C2 C 0.4548(3) 0.6081(3) 0.2639(3) 0.0173(9) Uani 1 1 d . .
C3 C 0.4676(3) 0.5362(3) 0.3163(3) 0.0168(9) Uani 1 1 d . .
C4 C 0.5438(3) 0.5271(3) 0.3932(3) 0.0201(10) Uani 1 1 d . .
H4 H 0.5923 0.5664 0.4124 0.024 Uiso 1 1 calc R U
C5 C 0.5479(3) 0.4601(3) 0.4411(3) 0.0186(10) Uani 1 1 d . .
H5 H 0.5976 0.4543 0.4949 0.022 Uiso 1 1 calc R U
C6 C 0.4787(3) 0.4008(3) 0.4101(3) 0.0176(9) Uani 1 1 d . .
C7 C 0.4067(3) 0.4121(3) 0.3279(3) 0.0162(9) Uani 1 1 d . .
C8 C 0.4732(3) 0.3310(3) 0.4544(3) 0.0217(10) Uani 1 1 d . .
H8 H 0.5195 0.3215 0.5093 0.026 Uiso 1 1 calc R U
C9 C 0.4017(3) 0.2770(3) 0.4185(3) 0.0205(10) Uani 1 1 d . .
H9 H 0.3964 0.2317 0.4496 0.025 Uiso 1 1 calc R U
C10 C 0.3358(3) 0.2886(3) 0.3354(3) 0.0177(9) Uani 1 1 d . .
C11 C 0.2572(3) 0.2367(3) 0.2924(3) 0.0207(10) Uani 1 1 d . .
C12 C 0.2374(3) 0.1659(3) 0.3364(3) 0.0275(11) Uani 1 1 d . .
H12A H 0.1752 0.1436 0.3019 0.041 Uiso 1 1 calc R U
H12B H 0.2380 0.1827 0.3909 0.041 Uiso 1 1 calc R U
H12C H 0.2862 0.1250 0.3451 0.041 Uiso 1 1 calc R U
C13 C 0.3500(3) 0.6792(3) 0.1438(3) 0.0164(9) Uani 1 1 d . .
C14 C 0.3346(3) 0.7591(3) 0.1589(3) 0.0200(10) Uani 1 1 d . .
C15 C 0.3087(3) 0.8114(3) 0.0907(3) 0.0231(10) Uani 1 1 d . .
H15 H 0.2971 0.8660 0.0984 0.028 Uiso 1 1 calc R U
C16 C 0.2997(3) 0.7852(3) 0.0121(3) 0.0242(10) Uani 1 1 d . .
H16 H 0.2827 0.8220 -0.0333 0.029 Uiso 1 1 calc R U
C17 C 0.3151(3) 0.7058(3) -0.0011(3) 0.0231(10) Uani 1 1 d . .
H17 H 0.3087 0.6886 -0.0554 0.028 Uiso 1 1 calc R U
C18 C 0.3399(3) 0.6506(3) 0.0644(3) 0.0211(10) Uani 1 1 d . .
C19 C 0.3425(3) 0.7882(3) 0.2448(3) 0.0235(10) Uani 1 1 d . .
H19 H 0.3668 0.7430 0.2855 0.028 Uiso 1 1 calc R U
C20 C 0.2447(3) 0.8119(3) 0.2416(3) 0.0296(11) Uani 1 1 d . .
H20A H 0.2172 0.8532 0.1986 0.044 Uiso 1 1 calc R U
H20B H 0.2509 0.8328 0.2965 0.044 Uiso 1 1 calc R U
H20C H 0.2033 0.7648 0.2276 0.044 Uiso 1 1 calc R U
C21 C 0.4126(3) 0.8583(3) 0.2762(3) 0.0352(13) Uani 1 1 d . .
H21A H 0.4738 0.8427 0.2754 0.053 Uiso 1 1 calc R U
H21B H 0.4208 0.8721 0.3338 0.053 Uiso 1 1 calc R U
H21C H 0.3878 0.9048 0.2396 0.053 Uiso 1 1 calc R U
C22 C 0.3595(3) 0.5637(3) 0.0524(3) 0.0270(11) Uani 1 1 d . .
H22 H 0.3416 0.5318 0.0929 0.032 Uiso 1 1 calc R U
C23 C 0.4652(4) 0.5502(4) 0.0756(4) 0.0455(15) Uani 1 1 d . .
H23A H 0.4771 0.4930 0.0719 0.068 Uiso 1 1 calc R U
H23B H 0.5008 0.5689 0.1331 0.068 Uiso 1 1 calc R U
H23C H 0.4854 0.5800 0.0367 0.068 Uiso 1 1 calc R U
C24 C 0.3016(4) 0.5311(3) -0.0351(3) 0.0385(13) Uani 1 1 d . .
H24A H 0.3223 0.5567 -0.0761 0.058 Uiso 1 1 calc R U
H24B H 0.2344 0.5425 -0.0497 0.058 Uiso 1 1 calc R U
H24C H 0.3110 0.4731 -0.0357 0.058 Uiso 1 1 calc R U
C25 C 0.1149(3) 0.2176(3) 0.1694(3) 0.0203(10) Uani 1 1 d . .
C26 C 0.1096(3) 0.1488(3) 0.1218(3) 0.0235(10) Uani 1 1 d . .
C27 C 0.0210(3) 0.1133(3) 0.0821(3) 0.0310(12) Uani 1 1 d . .
H27 H 0.0157 0.0659 0.0503 0.037 Uiso 1 1 calc R U
C28 C -0.0593(3) 0.1452(3) 0.0878(3) 0.0335(13) Uani 1 1 d . .
H28 H -0.1186 0.1190 0.0617 0.040 Uiso 1 1 calc R U
C29 C -0.0528(3) 0.2149(3) 0.1315(3) 0.0277(11) Uani 1 1 d . .
H29 H -0.1086 0.2374 0.1337 0.033 Uiso 1 1 calc R U
C30 C 0.0332(3) 0.2535(3) 0.1727(3) 0.0231(10) Uani 1 1 d . .
C31 C 0.1956(3) 0.1130(3) 0.1122(3) 0.0290(12) Uani 1 1 d . .
H31 H 0.2512 0.1479 0.1432 0.035 Uiso 1 1 calc R U
C32 C 0.1827(4) 0.1109(3) 0.0201(3) 0.0410(14) Uani 1 1 d . .
H32A H 0.1275 0.0779 -0.0119 0.062 Uiso 1 1 calc R U
H32B H 0.2394 0.0880 0.0156 0.062 Uiso 1 1 calc R U
H32C H 0.1729 0.1654 -0.0026 0.062 Uiso 1 1 calc R U
C33 C 0.2175(4) 0.0288(3) 0.1503(4) 0.0461(15) Uani 1 1 d . .
H33A H 0.1649 -0.0072 0.1195 0.069 Uiso 1 1 calc R U
H33B H 0.2261 0.0308 0.2095 0.069 Uiso 1 1 calc R U
H33C H 0.2756 0.0089 0.1461 0.069 Uiso 1 1 calc R U
C34 C 0.0390(3) 0.3319(3) 0.2203(3) 0.0267(11) Uani 1 1 d . .
H34 H 0.1003 0.3583 0.2279 0.032 Uiso 1 1 calc R U
C35 C 0.0394(4) 0.3168(4) 0.3071(3) 0.0477(16) Uani 1 1 d . .
H35A H -0.0200 0.2908 0.3017 0.072 Uiso 1 1 calc R U
H35B H 0.0455 0.3679 0.3367 0.072 Uiso 1 1 calc R U
H35C H 0.0929 0.2821 0.3391 0.072 Uiso 1 1 calc R U
C36 C -0.0404(3) 0.3899(3) 0.1728(3) 0.0360(13) Uani 1 1 d . .
H36A H -0.0376 0.4030 0.1185 0.054 Uiso 1 1 calc R U
H36B H -0.0331 0.4389 0.2058 0.054 Uiso 1 1 calc R U
H36C H -0.1016 0.3651 0.1634 0.054 Uiso 1 1 calc R U
C37 C 0.1150(3) 0.6529(3) 0.0701(3) 0.0229(10) Uani 1 1 d . .
H37A H 0.1243 0.6095 0.0352 0.028 Uiso 1 1 calc R U
H37B H 0.1509 0.7006 0.0654 0.028 Uiso 1 1 calc R U
C38 C 0.0111(3) 0.6725(3) 0.0426(3) 0.0280(11) Uani 1 1 d . .
H38A H -0.0231 0.6660 -0.0189 0.034 Uiso 1 1 calc R U
H38B H 0.0016 0.7277 0.0587 0.034 Uiso 1 1 calc R U
C39 C -0.0202(3) 0.6105(3) 0.0911(3) 0.0327(12) Uani 1 1 d . .
H39A H -0.0790 0.6273 0.0973 0.039 Uiso 1 1 calc R U
H39B H -0.0305 0.5576 0.0631 0.039 Uiso 1 1 calc R U
C40 C 0.0624(3) 0.6083(3) 0.1750(3) 0.0246(11) Uani 1 1 d . .
H40A H 0.0538 0.6481 0.2139 0.030 Uiso 1 1 calc R U
H40B H 0.0688 0.5545 0.2007 0.030 Uiso 1 1 calc R U
N1 N 0.3692(2) 0.6194(2) 0.2083(2) 0.0163(8) Uani 1 1 d . .
N2 N 0.3995(2) 0.4803(2) 0.2849(2) 0.0136(7) Uani 1 1 d . .
N3 N 0.3415(2) 0.3546(2) 0.2899(2) 0.0142(7) Uani 1 1 d . .
N4 N 0.2040(2) 0.2568(2) 0.2134(2) 0.0174(8) Uani 1 1 d . .
O1 O 0.14573(18) 0.62763(17) 0.15728(18) 0.0197(7) Uani 1 1 d . .
Cl1 Cl 0.25452(7) 0.56140(8) 0.34510(6) 0.0302(3) Uani 1 1 d . .
Cl2 Cl 0.17528(7) 0.45563(6) 0.12025(7) 0.0261(3) Uani 1 1 d . .
Cl3 Cl 0.32070(8) 0.30867(7) 0.07539(7) 0.0313(3) Uani 1 1 d . .
Co1 Co 0.26605(4) 0.54825(4) 0.21927(4) 0.01555(18) Uani 1 1 d . .
Co2 Co 0.26145(4) 0.34278(4) 0.16926(4) 0.01666(19) Uani 1 1 d . .

loop_
_atom_site_aniso_label
_atom_site_aniso_U_11
_atom_site_aniso_U_22
_atom_site_aniso_U_33
_atom_site_aniso_U_23
_atom_site_aniso_U_13
_atom_site_aniso_U_12
C1 0.014(2) 0.026(2) 0.030(3) -0.001(2) -0.0042(19) -0.0013(19)
C2 0.0157(19) 0.018(2) 0.012(2) -0.0053(18) -0.0013(16) 0.0019(17)
C3 0.0146(19) 0.020(2) 0.014(2) -0.0050(18) 0.0039(17) 0.0002(18)
C4 0.0106(18) 0.023(2) 0.020(2) -0.009(2) -0.0007(17) -0.0005(18)
C5 0.0097(18) 0.024(2) 0.012(2) -0.0073(19) -0.0063(16) 0.0043(18)
C6 0.0127(18) 0.023(2) 0.011(2) -0.0020(19) -0.0025(16) 0.0052(18)
C7 0.0133(19) 0.021(2) 0.011(2) -0.0022(19) 0.0007(16) 0.0040(18)
C8 0.0132(19) 0.032(3) 0.012(2) 0.001(2) -0.0031(17) 0.0055(19)
C9 0.018(2) 0.022(2) 0.015(2) 0.006(2) -0.0008(17) 0.0053(19)
C10 0.0124(18) 0.020(2) 0.015(2) 0.0053(19) -0.0009(17) 0.0060(17)
C11 0.019(2) 0.017(2) 0.020(2) 0.0048(19) 0.0005(18) 0.0029(18)
C12 0.022(2) 0.026(3) 0.025(3) 0.012(2) -0.001(2) 0.000(2)
C13 0.0094(17) 0.022(2) 0.015(2) 0.0017(19) 0.0020(16) -0.0024(17)
C14 0.0095(18) 0.022(2) 0.022(2) 0.000(2) -0.0018(17) -0.0019(18)
C15 0.018(2) 0.018(2) 0.026(3) 0.004(2) 0.0009(19) -0.0007(19)
C16 0.019(2) 0.027(2) 0.020(2) 0.010(2) 0.0011(18) -0.001(2)
C17 0.020(2) 0.030(3) 0.018(2) -0.001(2) 0.0071(18) 0.001(2)
C18 0.0141(19) 0.027(2) 0.019(2) -0.001(2) 0.0030(18) -0.0012(18)
C19 0.021(2) 0.021(2) 0.020(2) 0.000(2) -0.0012(19) 0.0023(19)
C20 0.026(2) 0.029(3) 0.029(3) -0.009(2) 0.006(2) -0.003(2)
C21 0.030(3) 0.029(3) 0.033(3) -0.007(2) -0.002(2) -0.001(2)
C22 0.035(3) 0.025(2) 0.020(2) 0.000(2) 0.010(2) 0.008(2)
C23 0.037(3) 0.056(4) 0.038(3) -0.009(3) 0.009(3) 0.015(3)
C24 0.052(3) 0.026(3) 0.032(3) -0.005(2) 0.011(3) 0.003(3)
C25 0.0159(19) 0.022(2) 0.014(2) 0.0078(19) -0.0031(17) -0.0013(18)
C26 0.018(2) 0.022(2) 0.021(2) 0.002(2) -0.0022(19) -0.0003(19)
C27 0.017(2) 0.025(3) 0.037(3) -0.008(2) -0.005(2) 0.000(2)
C28 0.016(2) 0.033(3) 0.036(3) 0.002(2) -0.007(2) -0.006(2)
C29 0.016(2) 0.034(3) 0.027(3) 0.000(2) 0.0013(19) -0.004(2)
C30 0.016(2) 0.026(2) 0.020(2) 0.006(2) -0.0015(18) 0.0008(19)
C31 0.019(2) 0.022(2) 0.034(3) -0.005(2) -0.003(2) 0.003(2)
C32 0.027(3) 0.049(3) 0.037(3) -0.010(3) 0.001(2) 0.008(2)
C33 0.040(3) 0.031(3) 0.053(4) 0.004(3) 0.002(3) 0.012(3)
C34 0.021(2) 0.030(3) 0.027(3) 0.001(2) 0.007(2) -0.005(2)
C35 0.060(4) 0.047(3) 0.028(3) -0.001(3) 0.008(3) 0.017(3)
C36 0.032(3) 0.039(3) 0.035(3) 0.002(3) 0.010(2) 0.007(2)
C37 0.020(2) 0.029(2) 0.014(2) 0.006(2) 0.0005(18) 0.000(2)
C38 0.020(2) 0.039(3) 0.017(2) 0.005(2) -0.0021(19) 0.003(2)
C39 0.013(2) 0.054(3) 0.024(3) 0.006(3) -0.0007(19) 0.000(2)
C40 0.015(2) 0.035(3) 0.022(2) 0.003(2) 0.0044(18) 0.006(2)
N1 0.0125(16) 0.0170(18) 0.0159(18) -0.0012(16) 0.0015(14) 0.0005(14)
N2 0.0066(14) 0.0191(18) 0.0089(17) -0.0001(15) -0.0036(13) 0.0046(14)
N3 0.0123(15) 0.0152(17) 0.0080(17) 0.0008(15) -0.0038(14) 0.0025(14)
N4 0.0121(15) 0.0193(18) 0.0146(18) 0.0054(16) -0.0016(14) -0.0002(15)
O1 0.0105(13) 0.0235(16) 0.0174(15) 0.0039(13) -0.0027(12) 0.0041(12)
Cl1 0.0226(5) 0.0478(7) 0.0129(5) -0.0026(5) -0.0008(4) 0.0112(5)
Cl2 0.0242(5) 0.0218(5) 0.0205(6) -0.0014(5) -0.0041(4) 0.0009(4)
Cl3 0.0352(6) 0.0365(7) 0.0210(6) 0.0015(5) 0.0097(5) 0.0096(5)
Co1 0.0100(3) 0.0181(4) 0.0109(3) -0.0016(3) -0.0042(3) -0.0013(3)
Co2 0.0135(3) 0.0178(4) 0.0114(4) 0.0010(3) -0.0031(3) -0.0005(3)

loop_
_atom_type_symbol
_atom_type_description
_atom_type_scat_dispersion_real
_atom_type_scat_dispersion_imag
_atom_type_scat_source
C C 0.0181 0.0091 'International Tables Vol C Tables 4.2.6.8 and 6.1.1.4'
H H 0.0000 0.0000 'International Tables Vol C Tables 4.2.6.8 and 6.1.1.4'
N N 0.0311 0.0180 'International Tables Vol C Tables 4.2.6.8 and 6.1.1.4'
O O 0.0492 0.0322 'International Tables Vol C Tables 4.2.6.8 and 6.1.1.4'
Cl Cl 0.3639 0.7018 'International Tables Vol C Tables 4.2.6.8 and 6.1.1.4'
Co Co -2.3653 3.6143 'International Tables Vol C Tables 4.2.6.8 and 6.1.1.4'

loop_
_geom_angle_atom_site_label_1
_geom_angle_atom_site_label_2
_geom_angle_atom_site_label_3
_geom_angle
C2 C1 H1A 109.5
C2 C1 H1B 109.5
H1A C1 H1B 109.5
C2 C1 H1C 109.5
H1A C1 H1C 109.5
H1B C1 H1C 109.5
N1 C2 C3 115.3(4)
N1 C2 C1 124.5(4)
C3 C2 C1 120.2(3)
N2 C3 C4 122.5(4)
N2 C3 C2 115.0(3)
C4 C3 C2 122.5(4)
C5 C4 C3 119.0(4)
C5 C4 H4 120.5
C3 C4 H4 120.5
C4 C5 C6 119.8(4)
C4 C5 H5 120.1
C6 C5 H5 120.1
C5 C6 C8 125.1(4)
C5 C6 C7 117.6(4)
C8 C6 C7 117.3(4)
N2 C7 N3 116.6(3)
N2 C7 C6 121.8(4)
N3 C7 C6 121.6(4)
C9 C8 C6 120.3(4)
C9 C8 H8 119.8
C6 C8 H8 119.8
C8 C9 C10 120.0(4)
C8 C9 H9 120.0
C10 C9 H9 120.0
N3 C10 C9 120.7(4)
N3 C10 C11 114.7(3)
C9 C10 C11 124.6(4)
N4 C11 C10 115.6(4)
N4 C11 C12 123.7(4)
C10 C11 C12 120.7(4)
C11 C12 H12A 109.5
C11 C12 H12B 109.5
H12A C12 H12B 109.5
C11 C12 H12C 109.5
H12A C12 H12C 109.5
H12B C12 H12C 109.5
C14 C13 C18 123.1(4)
C14 C13 N1 121.1(4)
C18 C13 N1 115.6(4)
C15 C14 C13 117.0(4)
C15 C14 C19 120.8(4)
C13 C14 C19 122.2(4)
C16 C15 C14 121.2(4)
C16 C15 H15 119.4
C14 C15 H15 119.4
C15 C16 C17 120.5(4)
C15 C16 H16 119.7
C17 C16 H16 119.7
C16 C17 C18 120.8(4)
C16 C17 H17 119.6
C18 C17 H17 119.6
C17 C18 C13 117.3(4)
C17 C18 C22 122.0(4)
C13 C18 C22 120.6(4)
C14 C19 C20 110.1(3)
C14 C19 C21 111.5(4)
C20 C19 C21 110.8(4)
C14 C19 H19 108.1
C20 C19 H19 108.1
C21 C19 H19 108.1
C19 C20 H20A 109.5
C19 C20 H20B 109.5
H20A C20 H20B 109.5
C19 C20 H20C 109.5
H20A C20 H20C 109.5
H20B C20 H20C 109.5
C19 C21 H21A 109.5
C19 C21 H21B 109.5
H21A C21 H21B 109.5
C19 C21 H21C 109.5
H21A C21 H21C 109.5
H21B C21 H21C 109.5
C18 C22 C24 114.2(4)
C18 C22 C23 110.7(4)
C24 C22 C23 110.8(4)
C18 C22 H22 106.9
C24 C22 H22 106.9
C23 C22 H22 106.9
C22 C23 H23A 109.5
C22 C23 H23B 109.5
H23A C23 H23B 109.5
C22 C23 H23C 109.5
H23A C23 H23C 109.5
H23B C23 H23C 109.5
C22 C24 H24A 109.5
C22 C24 H24B 109.5
H24A C24 H24B 109.5
C22 C24 H24C 109.5
H24A C24 H24C 109.5
H24B C24 H24C 109.5
C26 C25 C30 121.7(4)
C26 C25 N4 120.7(4)
C30 C25 N4 117.6(4)
C27 C26 C25 117.4(4)
C27 C26 C31 120.1(4)
C25 C26 C31 122.4(4)
C28 C27 C26 121.8(5)
C28 C27 H27 119.1
C26 C27 H27 119.1
C29 C28 C27 119.5(4)
C29 C28 H28 120.3
C27 C28 H28 120.3
C28 C29 C30 121.8(5)
C28 C29 H29 119.1
C30 C29 H29 119.1
C29 C30 C25 117.6(4)
C29 C30 C34 121.1(4)
C25 C30 C34 121.3(4)
C26 C31 C32 111.1(4)
C26 C31 C33 111.7(4)
C32 C31 C33 110.1(4)
C26 C31 H31 107.9
C32 C31 H31 107.9
C33 C31 H31 107.9
C31 C32 H32A 109.5
C31 C32 H32B 109.5
H32A C32 H32B 109.5
C31 C32 H32C 109.5
H32A C32 H32C 109.5
H32B C32 H32C 109.5
C31 C33 H33A 109.5
C31 C33 H33B 109.5
H33A C33 H33B 109.5
C31 C33 H33C 109.5
H33A C33 H33C 109.5
H33B C33 H33C 109.5
C35 C34 C36 109.4(4)
C35 C34 C30 111.5(4)
C36 C34 C30 112.9(4)
C35 C34 H34 107.6
C36 C34 H34 107.6
C30 C34 H34 107.6
C34 C35 H35A 109.5
C34 C35 H35B 109.5
H35A C35 H35B 109.5
C34 C35 H35C 109.5
H35A C35 H35C 109.5
H35B C35 H35C 109.5
C34 C36 H36A 109.5
C34 C36 H36B 109.5
H36A C36 H36B 109.5
C34 C36 H36C 109.5
H36A C36 H36C 109.5
H36B C36 H36C 109.5
O1 C37 C38 105.4(4)
O1 C37 H37A 110.7
C38 C37 H37A 110.7
O1 C37 H37B 110.7
C38 C37 H37B 110.7
H37A C37 H37B 108.8
C37 C38 C39 101.5(4)
C37 C38 H38A 111.5
C39 C38 H38A 111.5
C37 C38 H38B 111.5
C39 C38 H38B 111.5
H38A C38 H38B 109.3
C40 C39 C38 102.6(4)
C40 C39 H39A 111.2
C38 C39 H39A 111.2
C40 C39 H39B 111.2
C38 C39 H39B 111.2
H39A C39 H39B 109.2
O1 C40 C39 105.6(4)
O1 C40 H40A 110.6
C39 C40 H40A 110.6
O1 C40 H40B 110.6
C39 C40 H40B 110.6
H40A C40 H40B 108.8
C2 N1 C13 121.0(4)
C2 N1 Co1 116.1(3)
C13 N1 Co1 123.0(2)
C7 N2 C3 118.9(3)
C7 N2 Co1 125.2(3)
C3 N2 Co1 105.4(3)
C7 N3 C10 119.3(3)
C7 N3 Co2 128.3(3)
C10 N3 Co2 111.8(3)
C11 N4 C25 120.2(4)
C11 N4 Co2 113.0(3)
C25 N4 Co2 126.8(3)
C37 O1 C40 108.9(3)
C37 O1 Co1 123.7(3)
C40 O1 Co1 113.8(2)
Co2 Cl2 Co1 100.64(4)
N1 Co1 O1 97.88(12)
N1 Co1 N2 75.74(13)
O1 Co1 N2 173.16(12)
N1 Co1 Cl1 112.75(10)
O1 Co1 Cl1 92.52(9)
N2 Co1 Cl1 87.79(9)
N1 Co1 Cl2 125.54(11)
O1 Co1 Cl2 83.97(8)
N2 Co1 Cl2 101.69(9)
Cl1 Co1 Cl2 121.57(5)
N3 Co2 N4 81.56(14)
N3 Co2 Cl3 122.26(11)
N4 Co2 Cl3 117.63(11)
N3 Co2 Cl2 110.03(10)
N4 Co2 Cl2 117.64(10)
Cl3 Co2 Cl2 106.60(5)

loop_
_geom_bond_atom_site_label_1
_geom_bond_atom_site_label_2
_geom_bond_distance
C1 C2 1.478(6)
C1 H1A 0.9800
C1 H1B 0.9800
C1 H1C 0.9800
C2 N1 1.303(5)
C2 C3 1.471(6)
C3 N2 1.348(5)
C3 C4 1.394(5)
C4 C5 1.378(6)
C4 H4 0.9500
C5 C6 1.396(6)
C5 H5 0.9500
C6 C8 1.417(6)
C6 C7 1.431(5)
C7 N2 1.340(5)
C7 N3 1.358(5)
C8 C9 1.367(6)
C8 H8 0.9500
C9 C10 1.410(5)
C9 H9 0.9500
C10 N3 1.377(5)
C10 C11 1.435(6)
C11 N4 1.331(5)
C11 C12 1.501(6)
C12 H12A 0.9800
C12 H12B 0.9800
C12 H12C 0.9800
C13 C14 1.400(6)
C13 C18 1.402(6)
C13 N1 1.439(5)
C14 C15 1.394(6)
C14 C19 1.521(6)
C15 C16 1.382(6)
C15 H15 0.9500
C16 C17 1.383(6)
C16 H16 0.9500
C17 C18 1.393(6)
C17 H17 0.9500
C18 C22 1.513(6)
C19 C20 1.532(6)
C19 C21 1.538(6)
C19 H19 1.0000
C20 H20A 0.9800
C20 H20B 0.9800
C20 H20C 0.9800
C21 H21A 0.9800
C21 H21B 0.9800
C21 H21C 0.9800
C22 C24 1.524(7)
C22 C23 1.527(7)
C22 H22 1.0000
C23 H23A 0.9800
C23 H23B 0.9800
C23 H23C 0.9800
C24 H24A 0.9800
C24 H24B 0.9800
C24 H24C 0.9800
C25 C26 1.399(6)
C25 C30 1.410(6)
C25 N4 1.437(5)
C26 C27 1.392(6)
C26 C31 1.516(6)
C27 C28 1.380(7)
C27 H27 0.9500
C28 C29 1.370(7)
C28 H28 0.9500
C29 C30 1.388(6)
C29 H29 0.9500
C30 C34 1.531(7)
C31 C32 1.526(7)
C31 C33 1.534(7)
C31 H31 1.0000
C32 H32A 0.9800
C32 H32B 0.9800
C32 H32C 0.9800
C33 H33A 0.9800
C33 H33B 0.9800
C33 H33C 0.9800
C34 C35 1.519(7)
C34 C36 1.522(7)
C34 H34 1.0000
C35 H35A 0.9800
C35 H35B 0.9800
C35 H35C 0.9800
C36 H36A 0.9800
C36 H36B 0.9800
C36 H36C 0.9800
C37 O1 1.455(5)
C37 C38 1.510(6)
C37 H37A 0.9900
C37 H37B 0.9900
C38 C39 1.524(7)
C38 H38A 0.9900
C38 H38B 0.9900
C39 C40 1.507(6)
C39 H39A 0.9900
C39 H39B 0.9900
C40 O1 1.462(5)
C40 H40A 0.9900
C40 H40B 0.9900
N1 Co1 2.047(3)
N2 Co1 2.226(3)
N3 Co2 1.973(3)
N4 Co2 1.987(4)
O1 Co1 2.184(3)
Cl1 Co1 2.2602(13)
Cl2 Co2 2.2687(12)
Cl2 Co1 2.3241(12)
Cl3 Co2 2.2212(14)

loop_
_geom_torsion_atom_site_label_1
_geom_torsion_atom_site_label_2
_geom_torsion_atom_site_label_3
_geom_torsion_atom_site_label_4
_geom_torsion
N1 C2 C3 N2 18.8(5)
C1 C2 C3 N2 -159.1(4)
N1 C2 C3 C4 -160.3(4)
C1 C2 C3 C4 21.8(6)
N2 C3 C4 C5 -3.0(6)
C2 C3 C4 C5 176.1(4)
C3 C4 C5 C6 3.3(6)
C4 C5 C6 C8 -177.5(4)
C4 C5 C6 C7 1.2(6)
C5 C6 C7 N2 -6.5(6)
C8 C6 C7 N2 172.4(4)
C5 C6 C7 N3 174.3(4)
C8 C6 C7 N3 -6.9(6)
C5 C6 C8 C9 179.2(4)
C7 C6 C8 C9 0.5(6)
C6 C8 C9 C10 3.3(7)
C8 C9 C10 N3 -1.0(6)
C8 C9 C10 C11 -178.8(4)
N3 C10 C11 N4 3.6(6)
C9 C10 C11 N4 -178.6(4)
N3 C10 C11 C12 -175.2(4)
C9 C10 C11 C12 2.6(7)
C18 C13 C14 C15 -0.5(6)
N1 C13 C14 C15 -174.8(3)
C18 C13 C14 C19 177.8(4)
N1 C13 C14 C19 3.5(6)
C13 C14 C15 C16 -0.5(6)
C19 C14 C15 C16 -178.8(4)
C14 C15 C16 C17 0.7(6)
C15 C16 C17 C18 0.1(6)
C16 C17 C18 C13 -1.0(6)
C16 C17 C18 C22 -178.5(4)
C14 C13 C18 C17 1.3(6)
N1 C13 C18 C17 175.8(3)
C14 C13 C18 C22 178.8(4)
N1 C13 C18 C22 -6.6(5)
C15 C14 C19 C20 66.7(5)
C13 C14 C19 C20 -111.5(4)
C15 C14 C19 C21 -56.8(5)
C13 C14 C19 C21 125.0(4)
C17 C18 C22 C24 -32.2(6)
C13 C18 C22 C24 150.4(4)
C17 C18 C22 C23 93.6(5)
C13 C18 C22 C23 -83.8(5)
C30 C25 C26 C27 -4.4(7)
N4 C25 C26 C27 178.8(4)
C30 C25 C26 C31 175.3(4)
N4 C25 C26 C31 -1.4(7)
C25 C26 C27 C28 1.2(7)
C31 C26 C27 C28 -178.5(5)
C26 C27 C28 C29 2.0(8)
C27 C28 C29 C30 -2.0(8)
C28 C29 C30 C25 -1.1(7)
C28 C29 C30 C34 179.2(4)
C26 C25 C30 C29 4.4(7)
N4 C25 C30 C29 -178.8(4)
C26 C25 C30 C34 -176.0(4)
N4 C25 C30 C34 0.9(6)
C27 C26 C31 C32 59.7(6)
C25 C26 C31 C32 -120.0(5)
C27 C26 C31 C33 -63.7(6)
C25 C26 C31 C33 116.6(5)
C29 C30 C34 C35 81.1(6)
C25 C30 C34 C35 -98.6(5)
C29 C30 C34 C36 -42.5(6)
C25 C30 C34 C36 137.8(4)
O1 C37 C38 C39 -34.8(5)
C37 C38 C39 C40 39.4(5)
C38 C39 C40 O1 -30.1(5)
C3 C2 N1 C13 -169.3(4)
C1 C2 N1 C13 8.5(7)
C3 C2 N1 Co1 11.0(5)
C1 C2 N1 Co1 -171.2(4)
C14 C13 N1 C2 -84.6(5)
C18 C13 N1 C2 100.7(4)
C14 C13 N1 Co1 95.1(4)
C18 C13 N1 Co1 -79.6(4)
N3 C7 N2 C3 -173.8(4)
C6 C7 N2 C3 6.9(6)
N3 C7 N2 Co1 46.8(5)
C6 C7 N2 Co1 -132.5(3)
C4 C3 N2 C7 -2.2(6)
C2 C3 N2 C7 178.7(4)
C4 C3 N2 Co1 144.4(4)
C2 C3 N2 Co1 -34.7(4)
N2 C7 N3 C10 -170.0(4)
C6 C7 N3 C10 9.3(6)
N2 C7 N3 Co2 19.9(5)
C6 C7 N3 Co2 -160.8(3)
C9 C10 N3 C7 -5.3(6)
C11 C10 N3 C7 172.7(4)
C9 C10 N3 Co2 166.4(3)
C11 C10 N3 Co2 -15.7(5)
C10 C11 N4 C25 -169.2(4)
C12 C11 N4 C25 9.6(7)
C10 C11 N4 Co2 10.4(5)
C12 C11 N4 Co2 -170.9(4)
C26 C25 N4 C11 -90.8(5)
C30 C25 N4 C11 92.3(5)
C26 C25 N4 Co2 89.7(5)
C30 C25 N4 Co2 -87.2(5)
C38 C37 O1 C40 16.8(5)
C38 C37 O1 Co1 154.6(3)
C39 C40 O1 C37 8.6(5)
C39 C40 O1 Co1 -133.8(3)
